data_4085375
loop_
_publ_author_name
'Romanov, Alexander S.'
'Bochmann, Manfred'

_publ_section_title
;
 Gold(I) and Gold(III) Complexes of Cyclic (Alkyl)(amino)carbenes.
;
_journal_issue 11
_journal_name_full Organometallics
_journal_page_first 2439
_journal_page_last 2454
_journal_paper_doi 10.1021/om501211p
_journal_volume 34
_journal_year 2015
_chemical_formula_moiety '0.5(C H2 Cl2), C27 H39 Au Br N'
_chemical_formula_sum 'C27.5 H40 Au Br Cl N'
_chemical_formula_weight 696.95
_chemical_melting_point ?
_chemical_name_systematic
; 
 ? 
;
_space_group_IT_number 2
_symmetry_cell_setting triclinic
_symmetry_space_group_name_Hall '-P 1'
_symmetry_space_group_name_H-M 'P -1'
_atom_sites_solution_hydrogens geom
_atom_sites_solution_primary direct
_atom_sites_solution_secondary difmap
_audit_creation_method SHELXL-97
_cell_angle_alpha 101.567(3)
_cell_angle_beta 95.239(4)
_cell_angle_gamma 94.139(3)
_cell_formula_units_Z 4
_cell_length_a 11.1986(4)
_cell_length_b 11.8358(4)
_cell_length_c 20.6855(8)
_cell_measurement_reflns_used 13137
_cell_measurement_temperature 140(2)
_cell_measurement_theta_max 32.6549
_cell_measurement_theta_min 2.9727
_cell_volume 2663.31(17)
_computing_cell_refinement
;
CrysAlisPro, Agilent Technologies,                       
Version 1.171.36.21 (release 14-08-2012 CrysAlis171 .NET)
(compiled Sep 14 2012,17:21:16)                          
;
_computing_data_collection
;                                                        
CrysAlisPro, Agilent Technologies,                       
Version 1.171.36.21 (release 14-08-2012 CrysAlis171 .NET)
(compiled Sep 14 2012,17:21:16)                          
;
_computing_data_reduction
;                                                        
CrysAlisPro, Agilent Technologies,                       
Version 1.171.36.21 (release 14-08-2012 CrysAlis171 .NET)
(compiled Sep 14 2012,17:21:16)                          
;
_computing_molecular_graphics 'ORTEP (Johnson, 1976 and Farrugia, 1997)'
_computing_publication_material 'SHELXL-97 (Sheldrick, 2008) and WINGX (Farrugia, 1999)'
_computing_structure_refinement 'SHELXL-97 (Sheldrick, 2008)'
_computing_structure_solution 'SHELXS-97 (Sheldrick, 2008)'
_diffrn_ambient_temperature 140(2)
_diffrn_detector_area_resol_mean 16.0050
_diffrn_measured_fraction_theta_full 0.999
_diffrn_measured_fraction_theta_max 0.999
_diffrn_measurement_device_type 'Oxford Diffraction Xcalibur 3/Sapphire3 CCD'
_diffrn_measurement_method 'Thin slice \w scans'
_diffrn_radiation_monochromator graphite
_diffrn_radiation_source 'Enhance (Mo) X-ray Source'
_diffrn_radiation_type Mo-K\a
_diffrn_radiation_wavelength 0.71073
_diffrn_reflns_av_R_equivalents 0.0388
_diffrn_reflns_av_sigmaI/netI 0.0394
_diffrn_reflns_limit_h_max 14
_diffrn_reflns_limit_h_min -14
_diffrn_reflns_limit_k_max 15
_diffrn_reflns_limit_k_min -15
_diffrn_reflns_limit_l_max 27
_diffrn_reflns_limit_l_min -27
_diffrn_reflns_number 45748
_diffrn_reflns_theta_full 28.00
_diffrn_reflns_theta_max 28.00
_diffrn_reflns_theta_min 2.98
_exptl_absorpt_coefficient_mu 7.140
_exptl_absorpt_correction_T_max 0.2905
_exptl_absorpt_correction_T_min 0.1578
_exptl_absorpt_correction_type multi-scan
_exptl_absorpt_process_details
;                                                              
 CrysAlisPro RED, Oxford Diffraction Ltd., Version 1.171.33.66 
 Empirical absorption correction using spherical harmonics,    
  implemented in SCALE3 ABSPACK scaling algorithm.             
;
_exptl_crystal_colour colorless
_exptl_crystal_density_diffrn 1.738
_exptl_crystal_density_meas ?
_exptl_crystal_density_method 'not measured'
_exptl_crystal_description block
_exptl_crystal_F_000 1372
_exptl_crystal_size_max 0.41
_exptl_crystal_size_mid 0.35
_exptl_crystal_size_min 0.23
_refine_diff_density_max 1.086
_refine_diff_density_min -1.354
_refine_diff_density_rms 0.124
_refine_ls_extinction_method none
_refine_ls_goodness_of_fit_ref 0.977
_refine_ls_hydrogen_treatment constr
_refine_ls_matrix_type full
_refine_ls_number_parameters 580
_refine_ls_number_reflns 12865
_refine_ls_number_restraints 0
_refine_ls_restrained_S_all 0.977
_refine_ls_R_factor_all 0.0377
_refine_ls_R_factor_gt 0.0263
_refine_ls_shift/su_max 0.002
_refine_ls_shift/su_mean 0.000
_refine_ls_structure_factor_coef Fsqd
_refine_ls_weighting_details 'calc w=1/[\s^2^(Fo^2^)+(0.0230P)^2^+2.7000P] where P=(Fo^2^+2Fc^2^)/3'
_refine_ls_weighting_scheme calc
_refine_ls_wR_factor_gt 0.0543
_refine_ls_wR_factor_ref 0.0587
_reflns_number_gt 10658
_reflns_number_total 12865
_reflns_threshold_expression I>2sigma(I)
_cod_data_source_file om501211p_si_002.cif
_cod_data_source_block AdCAACAuBr
_cod_depositor_comments
;
The following automatic conversions were performed:

'_chemical_melting_point' value 'not measured' was changed to '?' -
the value is undefined or not given.

'_symmetry_cell_setting' value 'Triclinic' changed to 'triclinic'
according to
/usr/data/users/saulius/crontab/automatic-downloads/rss-feeds/ACS/lib/dictionaries/cif_core.dic
dictionary named 'cif_core.dic' version 2.4.2 from 2011-04-26.

'_exptl_crystal_density_meas' value 'not measured' was changed to '?'
- the value is perceived as not measured.

Automatic conversion script
Id: cif_fix_values 3008 2015-01-20 13:52:24Z robertas 

 Adding full bibliography for 4085360--4085377.cif.

 Adding full bibliography for 4085360--4085377.cif.
;
_cod_database_code 4085375

loop_
_symmetry_equiv_pos_as_xyz
'x, y, z'
'-x, -y, -z'

loop_
_atom_site_label
_atom_site_type_symbol
_atom_site_fract_x
_atom_site_fract_y
_atom_site_fract_z
_atom_site_U_iso_or_equiv
_atom_site_adp_type
_atom_site_occupancy
_atom_site_symmetry_multiplicity
_atom_site_calc_flag
_atom_site_refinement_flags
Cl1 Cl 0.83786(17) 0.25061(15) 0.98064(8) 0.0791(5) Uani 1 1 d .
Cl2 Cl 0.7031(2) 0.03862(14) 0.99107(8) 0.0940(7) Uani 1 1 d .
C6B C 0.1584(3) 0.7303(3) 0.33350(18) 0.0173(7) Uani 1 1 d .
N1A N 0.6175(2) 0.9899(2) 0.21106(14) 0.0132(6) Uani 1 1 d .
C10A C 0.6290(3) 1.2033(3) 0.23754(17) 0.0151(7) Uani 1 1 d .
N1B N 0.1508(2) 0.5173(2) 0.31742(14) 0.0136(6) Uani 1 1 d .
C1B C 0.2447(3) 0.4716(3) 0.33921(17) 0.0149(7) Uani 1 1 d .
C14B C 0.1861(3) 0.7492(3) 0.40832(18) 0.0202(8) Uani 1 1 d .
H14A H 0.1843 0.6731 0.4203 0.024 Uiso 1 1 calc R
C8A C 0.6983(3) 1.3045(3) 0.34953(19) 0.0216(8) Uani 1 1 d .
H8AA H 0.7108 1.3735 0.3810 0.026 Uiso 1 1 calc R
C1A C 0.6916(3) 0.9382(3) 0.17250(17) 0.0137(7) Uani 1 1 d .
C17A C 0.6923(3) 0.7263(3) 0.17259(18) 0.0175(7) Uani 1 1 d .
H17A H 0.6869 0.7479 0.2204 0.021 Uiso 1 1 calc R
C7B C 0.1441(3) 0.8258(3) 0.3048(2) 0.0213(8) Uani 1 1 d .
H7BA H 0.1434 0.8985 0.3321 0.026 Uiso 1 1 calc R
C25B C 0.2722(3) 0.2589(3) 0.34167(18) 0.0176(7) Uani 1 1 d .
H25A H 0.2621 0.2405 0.2930 0.021 Uiso 1 1 calc R
C11A C 0.5889(3) 1.2109(3) 0.16679(19) 0.0227(8) Uani 1 1 d .
H11A H 0.5703 1.1320 0.1404 0.027 Uiso 1 1 calc R
C5A C 0.6507(3) 1.0991(3) 0.25763(18) 0.0151(7) Uani 1 1 d .
C9B C 0.1372(3) 0.7099(3) 0.19552(19) 0.0211(8) Uani 1 1 d .
H9BA H 0.1332 0.7050 0.1499 0.025 Uiso 1 1 calc R
C27A C 0.3952(3) 1.0037(3) 0.1948(2) 0.0231(8) Uani 1 1 d .
H27A H 0.4079 1.0343 0.1561 0.035 Uiso 1 1 calc R
H27B H 0.3976 1.0663 0.2325 0.035 Uiso 1 1 calc R
H27C H 0.3181 0.9596 0.1880 0.035 Uiso 1 1 calc R
C22B C 0.3640(3) 0.4128(3) 0.46816(18) 0.0210(8) Uani 1 1 d .
H22A H 0.4004 0.4780 0.4526 0.025 Uiso 1 1 calc R
H22B H 0.3753 0.4307 0.5163 0.025 Uiso 1 1 calc R
C24B C 0.4066(3) 0.2759(3) 0.36646(19) 0.0188(7) Uani 1 1 d .
H24A H 0.4439 0.2060 0.3498 0.023 Uiso 1 1 calc R
H24B H 0.4449 0.3386 0.3496 0.023 Uiso 1 1 calc R
C3B C 0.0701(3) 0.3441(3) 0.34009(19) 0.0198(8) Uani 1 1 d .
H3BA H 0.0586 0.2833 0.3003 0.024 Uiso 1 1 calc R
H3BB H 0.0234 0.3200 0.3730 0.024 Uiso 1 1 calc R
C26A C 0.4761(3) 0.8833(3) 0.27039(19) 0.0222(8) Uani 1 1 d .
H26A H 0.5386 0.8351 0.2790 0.033 Uiso 1 1 calc R
H26B H 0.3991 0.8394 0.2655 0.033 Uiso 1 1 calc R
H26C H 0.4795 0.9485 0.3068 0.033 Uiso 1 1 calc R
C18B C 0.1756(3) 0.2909(3) 0.4714(2) 0.0248(8) Uani 1 1 d .
H18A H 0.1890 0.3082 0.5195 0.030 Uiso 1 1 calc R
H18B H 0.0895 0.2780 0.4584 0.030 Uiso 1 1 calc R
C21B C 0.4257(3) 0.3040(3) 0.44205(19) 0.0216(8) Uani 1 1 d .
H21A H 0.5122 0.3174 0.4569 0.026 Uiso 1 1 calc R
C3A C 0.5002(3) 0.8291(3) 0.14679(19) 0.0212(8) Uani 1 1 d .
H3AA H 0.4580 0.8472 0.1076 0.025 Uiso 1 1 calc R
H3AB H 0.4628 0.7567 0.1539 0.025 Uiso 1 1 calc R
C2A C 0.6354(3) 0.8183(3) 0.13734(18) 0.0165(7) Uani 1 1 d .
C22A C 0.8249(3) 0.7172(3) 0.15992(19) 0.0201(8) Uani 1 1 d .
H22C H 0.8707 0.7916 0.1773 0.024 Uiso 1 1 calc R
H22D H 0.8585 0.6609 0.1828 0.024 Uiso 1 1 calc R
C4A C 0.4937(3) 0.9258(3) 0.20694(18) 0.0158(7) Uani 1 1 d .
C25A C 0.6518(3) 0.7819(3) 0.06286(18) 0.0187(7) Uani 1 1 d .
H25B H 0.6193 0.8390 0.0393 0.022 Uiso 1 1 calc R
C5B C 0.1547(3) 0.6218(3) 0.29027(18) 0.0166(7) Uani 1 1 d .
C10B C 0.1496(3) 0.6098(3) 0.22109(18) 0.0174(7) Uani 1 1 d .
C19A C 0.6325(3) 0.5717(3) 0.0703(2) 0.0246(8) Uani 1 1 d .
H19A H 0.5866 0.4964 0.0526 0.029 Uiso 1 1 calc R
C14A C 0.7475(3) 0.9880(3) 0.34025(19) 0.0208(8) Uani 1 1 d .
H14B H 0.7174 0.9221 0.3042 0.025 Uiso 1 1 calc R
C7A C 0.7251(3) 1.2018(3) 0.36721(19) 0.0212(8) Uani 1 1 d .
H7AA H 0.7578 1.2027 0.4103 0.025 Uiso 1 1 calc R
C20A C 0.7642(3) 0.5630(3) 0.0585(2) 0.0270(9) Uani 1 1 d .
H20A H 0.7706 0.5395 0.0113 0.032 Uiso 1 1 calc R
H20B H 0.7972 0.5053 0.0805 0.032 Uiso 1 1 calc R
C4B C 0.0295(3) 0.4568(3) 0.32443(19) 0.0203(8) Uani 1 1 d .
C17B C 0.2291(3) 0.3944(3) 0.44425(18) 0.0183(7) Uani 1 1 d .
H17B H 0.1906 0.4641 0.4621 0.022 Uiso 1 1 calc R
C2B C 0.2056(3) 0.3664(3) 0.36707(18) 0.0155(7) Uani 1 1 d .
C23B C 0.2168(3) 0.1553(3) 0.3680(2) 0.0250(9) Uani 1 1 d .
H23A H 0.1314 0.1413 0.3530 0.030 Uiso 1 1 calc R
H23B H 0.2548 0.0860 0.3507 0.030 Uiso 1 1 calc R
C13B C 0.2923(3) 0.5079(4) 0.1503(2) 0.0304(9) Uani 1 1 d .
H13A H 0.3523 0.5247 0.1880 0.046 Uiso 1 1 calc R
H13B H 0.2977 0.5691 0.1262 0.046 Uiso 1 1 calc R
H13C H 0.3055 0.4362 0.1219 0.046 Uiso 1 1 calc R
C9A C 0.6534(3) 1.3048(3) 0.2855(2) 0.0219(8) Uani 1 1 d .
H9AA H 0.6389 1.3750 0.2740 0.026 Uiso 1 1 calc R
C21A C 0.8349(3) 0.6809(3) 0.0858(2) 0.0236(8) Uani 1 1 d .
H21B H 0.9197 0.6757 0.0784 0.028 Uiso 1 1 calc R
C6A C 0.7038(3) 1.0969(3) 0.32124(18) 0.0162(7) Uani 1 1 d .
C8B C 0.1310(3) 0.8157(3) 0.2372(2) 0.0213(8) Uani 1 1 d .
H8BA H 0.1178 0.8805 0.2194 0.026 Uiso 1 1 calc R
C19B C 0.2356(3) 0.1821(3) 0.4437(2) 0.0264(9) Uani 1 1 d .
H19B H 0.1995 0.1167 0.4600 0.032 Uiso 1 1 calc R
C24A C 0.5817(3) 0.6631(3) 0.0348(2) 0.0257(8) Uani 1 1 d .
H24C H 0.5882 0.6408 -0.0124 0.031 Uiso 1 1 calc R
H24D H 0.4972 0.6675 0.0410 0.031 Uiso 1 1 calc R
C23A C 0.7832(3) 0.7712(3) 0.05029(19) 0.0232(8) Uani 1 1 d .
H23C H 0.8296 0.8455 0.0665 0.028 Uiso 1 1 calc R
H23D H 0.7885 0.7483 0.0030 0.028 Uiso 1 1 calc R
C15B C 0.3132(3) 0.8098(3) 0.4291(2) 0.0274(9) Uani 1 1 d .
H15A H 0.3694 0.7672 0.4040 0.041 Uiso 1 1 calc R
H15B H 0.3345 0.8134 0.4756 0.041 Uiso 1 1 calc R
H15C H 0.3156 0.8869 0.4209 0.041 Uiso 1 1 calc R
C18A C 0.6248(3) 0.6067(3) 0.1447(2) 0.0227(8) Uani 1 1 d .
H18C H 0.6596 0.5500 0.1668 0.027 Uiso 1 1 calc R
H18D H 0.5410 0.6085 0.1530 0.027 Uiso 1 1 calc R
C20B C 0.3704(3) 0.2017(3) 0.4683(2) 0.0276(9) Uani 1 1 d .
H20C H 0.4095 0.1325 0.4522 0.033 Uiso 1 1 calc R
H20D H 0.3817 0.2185 0.5164 0.033 Uiso 1 1 calc R
C16B C 0.0935(3) 0.8183(3) 0.4458(2) 0.0271(9) Uani 1 1 d .
H16A H 0.0140 0.7817 0.4301 0.041 Uiso 1 1 calc R
H16B H 0.0993 0.8958 0.4383 0.041 Uiso 1 1 calc R
H16C H 0.1095 0.8203 0.4925 0.041 Uiso 1 1 calc R
C26B C -0.0292(3) 0.5300(3) 0.3799(2) 0.0285(9) Uani 1 1 d .
H26D H 0.0255 0.5469 0.4199 0.043 Uiso 1 1 calc R
H26E H -0.1016 0.4881 0.3873 0.043 Uiso 1 1 calc R
H26F H -0.0483 0.6010 0.3675 0.043 Uiso 1 1 calc R
C27B C -0.0539(3) 0.4347(3) 0.2602(2) 0.0257(9) Uani 1 1 d .
H27D H -0.0169 0.3878 0.2255 0.039 Uiso 1 1 calc R
H27E H -0.0687 0.5072 0.2483 0.039 Uiso 1 1 calc R
H27F H -0.1287 0.3951 0.2660 0.039 Uiso 1 1 calc R
C11B C 0.1671(3) 0.4977(3) 0.17386(18) 0.0212(8) Uani 1 1 d .
H11B H 0.1642 0.4354 0.1987 0.025 Uiso 1 1 calc R
C16A C 0.7033(4) 0.9637(4) 0.4044(2) 0.0294(9) Uani 1 1 d .
H16D H 0.6173 0.9644 0.4018 0.044 Uiso 1 1 calc R
H16E H 0.7399 1.0223 0.4414 0.044 Uiso 1 1 calc R
H16F H 0.7249 0.8892 0.4104 0.044 Uiso 1 1 calc R
C15A C 0.8857(3) 0.9966(4) 0.3466(2) 0.0332(10) Uani 1 1 d .
H15D H 0.9132 1.0108 0.3061 0.050 Uiso 1 1 calc R
H15E H 0.9129 0.9253 0.3550 0.050 Uiso 1 1 calc R
H15F H 0.9173 1.0591 0.3827 0.050 Uiso 1 1 calc R
C13A C 0.6914(4) 1.2703(3) 0.1377(2) 0.0303(9) Uani 1 1 d .
H13D H 0.7609 1.2278 0.1396 0.045 Uiso 1 1 calc R
H13E H 0.7109 1.3479 0.1629 0.045 Uiso 1 1 calc R
H13F H 0.6663 1.2725 0.0924 0.045 Uiso 1 1 calc R
C12B C 0.0714(4) 0.4643(4) 0.1143(2) 0.0303(9) Uani 1 1 d .
H12A H -0.0072 0.4643 0.1294 0.046 Uiso 1 1 calc R
H12B H 0.0819 0.3884 0.0898 0.046 Uiso 1 1 calc R
H12C H 0.0791 0.5191 0.0861 0.046 Uiso 1 1 calc R
C12A C 0.4752(4) 1.2759(4) 0.1617(2) 0.0372(11) Uani 1 1 d .
H12D H 0.4137 1.2423 0.1834 0.056 Uiso 1 1 calc R
H12E H 0.4468 1.2700 0.1158 0.056 Uiso 1 1 calc R
H12F H 0.4942 1.3560 0.1828 0.056 Uiso 1 1 calc R
C1S C 0.8466(6) 0.1084(6) 0.9881(3) 0.088(2) Uani 1 1 d .
H1SA H 0.8979 0.1066 1.0282 0.105 Uiso 1 1 calc R
H1SB H 0.8829 0.0669 0.9506 0.105 Uiso 1 1 calc R
Au1A Au 0.854916(11) 1.015381(11) 0.167898(7) 0.01547(4) Uani 1 1 d .
Au1B Au 0.411666(11) 0.541297(11) 0.335129(7) 0.01393(4) Uani 1 1 d .
Br1B Br 0.61471(3) 0.62262(3) 0.333042(19) 0.01956(8) Uani 1 1 d .
Br1A Br 1.05041(3) 1.10888(3) 0.16042(2) 0.02897(9) Uani 1 1 d .

loop_
_atom_site_aniso_label
_atom_site_aniso_U_11
_atom_site_aniso_U_22
_atom_site_aniso_U_33
_atom_site_aniso_U_23
_atom_site_aniso_U_13
_atom_site_aniso_U_12
Cl1 0.1061(13) 0.0825(12) 0.0550(10) 0.0267(9) 0.0314(10) -0.0115(10)
Cl2 0.185(2) 0.0482(9) 0.0413(9) 0.0166(7) -0.0141(11) -0.0295(11)
C6B 0.0122(16) 0.0202(18) 0.0189(19) 0.0024(15) 0.0025(14) 0.0013(13)
N1A 0.0142(13) 0.0127(13) 0.0120(14) 0.0019(12) -0.0004(11) -0.0004(11)
C10A 0.0139(15) 0.0157(16) 0.0158(18) 0.0027(14) 0.0035(13) 0.0018(13)
N1B 0.0128(13) 0.0138(14) 0.0141(15) 0.0032(12) 0.0026(11) -0.0018(11)
C1B 0.0184(16) 0.0135(16) 0.0101(16) -0.0043(14) 0.0025(13) 0.0013(13)
C14B 0.0211(17) 0.0177(18) 0.020(2) 0.0001(15) 0.0013(15) 0.0007(14)
C8A 0.0207(18) 0.0169(18) 0.024(2) -0.0055(16) 0.0106(16) -0.0038(14)
C1A 0.0204(17) 0.0114(15) 0.0104(16) 0.0046(13) 0.0017(13) 0.0024(13)
C17A 0.0208(17) 0.0118(16) 0.0187(19) 0.0025(14) -0.0019(14) -0.0001(13)
C7B 0.0147(16) 0.0165(17) 0.032(2) 0.0056(16) 0.0011(16) 0.0003(14)
C25B 0.0233(18) 0.0144(17) 0.0151(18) 0.0031(14) 0.0022(15) 0.0012(14)
C11A 0.030(2) 0.0169(18) 0.023(2) 0.0052(16) 0.0023(16) 0.0057(15)
C5A 0.0116(15) 0.0143(16) 0.0184(18) 0.0004(14) 0.0038(13) -0.0003(13)
C9B 0.0152(17) 0.031(2) 0.020(2) 0.0127(17) -0.0001(14) 0.0036(15)
C27A 0.0153(17) 0.026(2) 0.028(2) 0.0054(17) 0.0037(16) 0.0053(15)
C22B 0.0233(18) 0.0248(19) 0.0150(18) 0.0080(16) -0.0025(15) -0.0032(15)
C24B 0.0191(17) 0.0142(17) 0.025(2) 0.0074(15) 0.0046(15) 0.0032(13)
C3B 0.0155(16) 0.0201(18) 0.024(2) 0.0068(16) 0.0026(15) -0.0028(14)
C26A 0.0165(17) 0.0253(19) 0.027(2) 0.0106(17) 0.0065(15) 0.0005(14)
C18B 0.0249(19) 0.032(2) 0.021(2) 0.0133(18) 0.0071(16) -0.0017(16)
C21B 0.0162(17) 0.026(2) 0.025(2) 0.0126(17) -0.0009(15) -0.0005(14)
C3A 0.0166(17) 0.0169(17) 0.027(2) -0.0002(16) -0.0011(15) -0.0002(14)
C2A 0.0161(16) 0.0139(16) 0.0181(18) 0.0011(14) 0.0004(14) 0.0006(13)
C22A 0.0190(17) 0.0150(17) 0.026(2) 0.0033(16) 0.0002(15) 0.0024(14)
C4A 0.0134(16) 0.0148(16) 0.0184(18) 0.0030(14) -0.0002(14) -0.0009(13)
C25A 0.0230(18) 0.0167(17) 0.0141(18) 0.0006(15) -0.0037(14) 0.0018(14)
C5B 0.0101(15) 0.0178(17) 0.023(2) 0.0077(15) 0.0008(14) 0.0015(13)
C10B 0.0110(15) 0.0224(18) 0.0182(19) 0.0032(15) 0.0004(14) 0.0008(13)
C19A 0.0262(19) 0.0147(17) 0.028(2) -0.0038(16) -0.0001(17) -0.0026(15)
C14A 0.0219(18) 0.0226(19) 0.0174(19) 0.0043(16) -0.0010(15) 0.0022(15)
C7A 0.0202(18) 0.0256(19) 0.0166(19) 0.0016(16) 0.0039(15) -0.0019(15)
C20A 0.030(2) 0.0192(19) 0.029(2) -0.0026(17) 0.0063(18) 0.0034(16)
C4B 0.0124(16) 0.0222(19) 0.027(2) 0.0093(17) 0.0020(15) -0.0039(14)
C17B 0.0224(18) 0.0164(17) 0.0162(18) 0.0045(15) 0.0035(15) -0.0018(14)
C2B 0.0156(16) 0.0132(16) 0.0177(18) 0.0050(14) 0.0012(14) -0.0025(13)
C23B 0.027(2) 0.0154(18) 0.034(2) 0.0098(17) 0.0022(17) -0.0023(15)
C13B 0.024(2) 0.044(3) 0.025(2) 0.006(2) 0.0050(17) 0.0105(18)
C9A 0.0175(17) 0.0169(17) 0.034(2) 0.0080(17) 0.0093(16) 0.0016(14)
C21A 0.0194(18) 0.0224(19) 0.029(2) 0.0012(17) 0.0061(16) 0.0062(15)
C6A 0.0141(16) 0.0185(17) 0.0156(18) 0.0029(15) 0.0021(14) -0.0007(13)
C8B 0.0165(17) 0.0210(18) 0.030(2) 0.0133(17) 0.0018(15) 0.0009(14)
C19B 0.027(2) 0.025(2) 0.032(2) 0.0182(18) 0.0048(18) -0.0039(16)
C24A 0.030(2) 0.024(2) 0.020(2) -0.0010(17) -0.0031(16) 0.0013(16)
C23A 0.028(2) 0.0231(19) 0.018(2) 0.0018(16) 0.0065(16) 0.0034(16)
C15B 0.0248(19) 0.026(2) 0.026(2) -0.0036(18) 0.0005(17) -0.0006(16)
C18A 0.0219(18) 0.0149(17) 0.030(2) 0.0032(16) 0.0016(16) -0.0013(14)
C20B 0.029(2) 0.028(2) 0.030(2) 0.0184(19) 0.0006(18) -0.0004(17)
C16B 0.027(2) 0.028(2) 0.025(2) 0.0024(18) 0.0012(17) 0.0045(16)
C26B 0.0179(18) 0.023(2) 0.044(3) 0.0029(19) 0.0082(18) -0.0030(15)
C27B 0.0121(16) 0.032(2) 0.033(2) 0.0112(19) -0.0025(16) -0.0050(15)
C11B 0.0205(18) 0.026(2) 0.0163(19) 0.0032(16) 0.0006(15) 0.0035(15)
C16A 0.039(2) 0.030(2) 0.020(2) 0.0090(18) 0.0006(18) 0.0008(18)
C15A 0.030(2) 0.047(3) 0.027(2) 0.013(2) 0.0020(18) 0.0134(19)
C13A 0.045(2) 0.025(2) 0.025(2) 0.0124(18) 0.0088(19) 0.0071(18)
C12B 0.030(2) 0.036(2) 0.022(2) 0.0009(19) -0.0034(17) 0.0033(18)
C12A 0.039(2) 0.037(3) 0.041(3) 0.016(2) 0.002(2) 0.017(2)
C1S 0.120(6) 0.102(6) 0.038(4) -0.005(4) -0.011(4) 0.059(5)
Au1A 0.01521(7) 0.01425(7) 0.01624(7) 0.00173(5) 0.00268(5) -0.00042(5)
Au1B 0.01248(6) 0.01368(7) 0.01634(7) 0.00544(5) 0.00147(5) -0.00045(5)
Br1B 0.01498(16) 0.01804(17) 0.0262(2) 0.00647(15) 0.00388(14) -0.00237(13)
Br1A 0.02068(18) 0.0281(2) 0.0357(2) 0.00169(18) 0.00843(17) -0.00674(15)

loop_
_atom_type_symbol
_atom_type_description
_atom_type_scat_dispersion_real
_atom_type_scat_dispersion_imag
_atom_type_scat_source
C C 0.0033 0.0016 'International Tables Vol C Tables 4.2.6.8 and 6.1.1.4'
H H 0.0000 0.0000 'International Tables Vol C Tables 4.2.6.8 and 6.1.1.4'
N N 0.0061 0.0033 'International Tables Vol C Tables 4.2.6.8 and 6.1.1.4'
Br Br -0.2901 2.4595 'International Tables Vol C Tables 4.2.6.8 and 6.1.1.4'
Au Au -2.0133 8.8022 'International Tables Vol C Tables 4.2.6.8 and 6.1.1.4'
Cl Cl 0.1484 0.1585 'International Tables Vol C Tables 4.2.6.8 and 6.1.1.4'

loop_
_geom_angle_atom_site_label_1
_geom_angle_atom_site_label_2
_geom_angle_atom_site_label_3
_geom_angle
C7B C6B C5B 117.2(3)
C7B C6B C14B 119.0(3)
C5B C6B C14B 123.7(3)
C1A N1A C5A 123.2(3)
C1A N1A C4A 115.7(3)
C5A N1A C4A 121.0(3)
C9A C10A C5A 116.9(3)
C9A C10A C11A 119.0(3)
C5A C10A C11A 123.9(3)
C1B N1B C5B 125.0(3)
C1B N1B C4B 115.5(3)
C5B N1B C4B 119.4(3)
N1B C1B C2B 110.2(3)
N1B C1B Au1B 120.9(2)
C2B C1B Au1B 128.9(2)
C6B C14B C15B 109.5(3)
C6B C14B C16B 112.6(3)
C15B C14B C16B 110.6(3)
C6B C14B H14A 108.0
C15B C14B H14A 108.0
C16B C14B H14A 108.0
C9A C8A C7A 120.1(3)
C9A C8A H8AA 119.9
C7A C8A H8AA 119.9
N1A C1A C2A 110.0(3)
N1A C1A Au1A 120.7(2)
C2A C1A Au1A 129.2(2)
C18A C17A C22A 107.3(3)
C18A C17A C2A 109.7(3)
C22A C17A C2A 111.1(3)
C18A C17A H17A 109.6
C22A C17A H17A 109.6
C2A C17A H17A 109.6
C8B C7B C6B 121.7(3)
C8B C7B H7BA 119.2
C6B C7B H7BA 119.2
C24B C25B C2B 112.7(3)
C24B C25B C23B 107.2(3)
C2B C25B C23B 108.5(3)
C24B C25B H25A 109.4
C2B C25B H25A 109.4
C23B C25B H25A 109.4
C10A C11A C13A 109.9(3)
C10A C11A C12A 112.2(3)
C13A C11A C12A 110.0(3)
C10A C11A H11A 108.2
C13A C11A H11A 108.2
C12A C11A H11A 108.2
C6A C5A C10A 122.3(3)
C6A C5A N1A 118.4(3)
C10A C5A N1A 119.3(3)
C8B C9B C10B 120.8(3)
C8B C9B H9BA 119.6
C10B C9B H9BA 119.6
C4A C27A H27A 109.5
C4A C27A H27B 109.5
H27A C27A H27B 109.5
C4A C27A H27C 109.5
H27A C27A H27C 109.5
H27B C27A H27C 109.5
C21B C22B C17B 110.5(3)
C21B C22B H22A 109.6
C17B C22B H22A 109.6
C21B C22B H22B 109.6
C17B C22B H22B 109.6
H22A C22B H22B 108.1
C21B C24B C25B 110.8(3)
C21B C24B H24A 109.5
C25B C24B H24A 109.5
C21B C24B H24B 109.5
C25B C24B H24B 109.5
H24A C24B H24B 108.1
C4B C3B C2B 107.7(3)
C4B C3B H3BA 110.2
C2B C3B H3BA 110.2
C4B C3B H3BB 110.2
C2B C3B H3BB 110.2
H3BA C3B H3BB 108.5
C4A C26A H26A 109.5
C4A C26A H26B 109.5
H26A C26A H26B 109.5
C4A C26A H26C 109.5
H26A C26A H26C 109.5
H26B C26A H26C 109.5
C19B C18B C17B 109.6(3)
C19B C18B H18A 109.7
C17B C18B H18A 109.7
C19B C18B H18B 109.7
C17B C18B H18B 109.7
H18A C18B H18B 108.2
C24B C21B C22B 109.2(3)
C24B C21B C20B 109.2(3)
C22B C21B C20B 109.5(3)
C24B C21B H21A 109.6
C22B C21B H21A 109.6
C20B C21B H21A 109.6
C4A C3A C2A 107.7(3)
C4A C3A H3AA 110.2
C2A C3A H3AA 110.2
C4A C3A H3AB 110.2
C2A C3A H3AB 110.2
H3AA C3A H3AB 108.5
C1A C2A C25A 116.2(3)
C1A C2A C3A 101.3(3)
C25A C2A C3A 110.5(3)
C1A C2A C17A 108.7(3)
C25A C2A C17A 106.8(3)
C3A C2A C17A 113.5(3)
C21A C22A C17A 110.4(3)
C21A C22A H22C 109.6
C17A C22A H22C 109.6
C21A C22A H22D 109.6
C17A C22A H22D 109.6
H22C C22A H22D 108.1
N1A C4A C26A 111.3(3)
N1A C4A C27A 110.7(3)
C26A C4A C27A 108.8(3)
N1A C4A C3A 99.9(3)
C26A C4A C3A 114.0(3)
C27A C4A C3A 112.0(3)
C23A C25A C24A 107.6(3)
C23A C25A C2A 113.0(3)
C24A C25A C2A 108.8(3)
C23A C25A H25B 109.1
C24A C25A H25B 109.1
C2A C25A H25B 109.1
C10B C5B C6B 122.3(3)
C10B C5B N1B 118.4(3)
C6B C5B N1B 119.3(3)
C9B C10B C5B 117.3(3)
C9B C10B C11B 118.8(3)
C5B C10B C11B 123.7(3)
C20A C19A C18A 108.8(3)
C20A C19A C24A 109.1(3)
C18A C19A C24A 110.2(3)
C20A C19A H19A 109.6
C18A C19A H19A 109.6
C24A C19A H19A 109.6
C6A C14A C16A 113.8(3)
C6A C14A C15A 109.6(3)
C16A C14A C15A 109.5(3)
C6A C14A H14B 107.9
C16A C14A H14B 107.9
C15A C14A H14B 107.9
C8A C7A C6A 120.8(4)
C8A C7A H7AA 119.6
C6A C7A H7AA 119.6
C19A C20A C21A 109.2(3)
C19A C20A H20A 109.8
C21A C20A H20A 109.8
C19A C20A H20B 109.8
C21A C20A H20B 109.8
H20A C20A H20B 108.3
C27B C4B N1B 111.7(3)
C27B C4B C26B 109.8(3)
N1B C4B C26B 109.7(3)
C27B C4B C3B 111.4(3)
N1B C4B C3B 99.8(3)
C26B C4B C3B 114.2(3)
C22B C17B C18B 107.2(3)
C22B C17B C2B 111.7(3)
C18B C17B C2B 109.3(3)
C22B C17B H17B 109.5
C18B C17B H17B 109.5
C2B C17B H17B 109.5
C1B C2B C25B 113.4(3)
C1B C2B C3B 101.6(3)
C25B C2B C3B 110.3(3)
C1B C2B C17B 110.6(3)
C25B C2B C17B 107.2(3)
C3B C2B C17B 113.9(3)
C19B C23B C25B 109.6(3)
C19B C23B H23A 109.8
C25B C23B H23A 109.8
C19B C23B H23B 109.8
C25B C23B H23B 109.8
H23A C23B H23B 108.2
C11B C13B H13A 109.5
C11B C13B H13B 109.5
H13A C13B H13B 109.5
C11B C13B H13C 109.5
H13A C13B H13C 109.5
H13B C13B H13C 109.5
C8A C9A C10A 121.9(3)
C8A C9A H9AA 119.1
C10A C9A H9AA 119.1
C22A C21A C20A 109.6(3)
C22A C21A C23A 109.1(3)
C20A C21A C23A 109.5(3)
C22A C21A H21B 109.5
C20A C21A H21B 109.5
C23A C21A H21B 109.5
C7A C6A C5A 117.6(3)
C7A C6A C14A 119.2(3)
C5A C6A C14A 123.0(3)
C7B C8B C9B 120.4(3)
C7B C8B H8BA 119.8
C9B C8B H8BA 119.8
C23B C19B C18B 110.1(3)
C23B C19B C20B 110.4(3)
C18B C19B C20B 108.9(3)
C23B C19B H19B 109.1
C18B C19B H19B 109.1
C20B C19B H19B 109.1
C25A C24A C19A 110.0(3)
C25A C24A H24C 109.7
C19A C24A H24C 109.7
C25A C24A H24D 109.7
C19A C24A H24D 109.7
H24C C24A H24D 108.2
C25A C23A C21A 109.9(3)
C25A C23A H23C 109.7
C21A C23A H23C 109.7
C25A C23A H23D 109.7
C21A C23A H23D 109.7
H23C C23A H23D 108.2
C14B C15B H15A 109.5
C14B C15B H15B 109.5
H15A C15B H15B 109.5
C14B C15B H15C 109.5
H15A C15B H15C 109.5
H15B C15B H15C 109.5
C19A C18A C17A 110.3(3)
C19A C18A H18C 109.6
C17A C18A H18C 109.6
C19A C18A H18D 109.6
C17A C18A H18D 109.6
H18C C18A H18D 108.1
C19B C20B C21B 108.4(3)
C19B C20B H20C 110.0
C21B C20B H20C 110.0
C19B C20B H20D 110.0
C21B C20B H20D 110.0
H20C C20B H20D 108.4
C14B C16B H16A 109.5
C14B C16B H16B 109.5
H16A C16B H16B 109.5
C14B C16B H16C 109.5
H16A C16B H16C 109.5
H16B C16B H16C 109.5
C4B C26B H26D 109.5
C4B C26B H26E 109.5
H26D C26B H26E 109.5
C4B C26B H26F 109.5
H26D C26B H26F 109.5
H26E C26B H26F 109.5
C4B C27B H27D 109.5
C4B C27B H27E 109.5
H27D C27B H27E 109.5
C4B C27B H27F 109.5
H27D C27B H27F 109.5
H27E C27B H27F 109.5
C10B C11B C12B 114.0(3)
C10B C11B C13B 108.9(3)
C12B C11B C13B 110.0(3)
C10B C11B H11B 107.9
C12B C11B H11B 107.9
C13B C11B H11B 107.9
C14A C16A H16D 109.5
C14A C16A H16E 109.5
H16D C16A H16E 109.5
C14A C16A H16F 109.5
H16D C16A H16F 109.5
H16E C16A H16F 109.5
C14A C15A H15D 109.5
C14A C15A H15E 109.5
H15D C15A H15E 109.5
C14A C15A H15F 109.5
H15D C15A H15F 109.5
H15E C15A H15F 109.5
C11A C13A H13D 109.5
C11A C13A H13E 109.5
H13D C13A H13E 109.5
C11A C13A H13F 109.5
H13D C13A H13F 109.5
H13E C13A H13F 109.5
C11B C12B H12A 109.5
C11B C12B H12B 109.5
H12A C12B H12B 109.5
C11B C12B H12C 109.5
H12A C12B H12C 109.5
H12B C12B H12C 109.5
C11A C12A H12D 109.5
C11A C12A H12E 109.5
H12D C12A H12E 109.5
C11A C12A H12F 109.5
H12D C12A H12F 109.5
H12E C12A H12F 109.5
Cl1 C1S Cl2 111.5(4)
Cl1 C1S H1SA 109.3
Cl2 C1S H1SA 109.3
Cl1 C1S H1SB 109.3
Cl2 C1S H1SB 109.3
H1SA C1S H1SB 108.0
C1A Au1A Br1A 178.97(9)
C1B Au1B Br1B 178.24(10)

loop_
_geom_bond_atom_site_label_1
_geom_bond_atom_site_label_2
_geom_bond_distance
Cl1 C1S 1.730(7)
Cl2 C1S 1.765(8)
C6B C7B 1.390(5)
C6B C5B 1.406(5)
C6B C14B 1.518(5)
N1A C1A 1.303(4)
N1A C5A 1.450(4)
N1A C4A 1.519(4)
C10A C9A 1.388(5)
C10A C5A 1.408(5)
C10A C11A 1.513(5)
N1B C1B 1.302(4)
N1B C5B 1.457(4)
N1B C4B 1.522(4)
C1B C2B 1.526(4)
C1B Au1B 2.004(3)
C14B C15B 1.531(5)
C14B C16B 1.536(5)
C14B H14A 0.9800
C8A C9A 1.373(5)
C8A C7A 1.383(5)
C8A H8AA 0.9300
C1A C2A 1.521(5)
C1A Au1A 2.004(3)
C17A C18A 1.533(5)
C17A C22A 1.539(5)
C17A C2A 1.567(5)
C17A H17A 0.9800
C7B C8B 1.373(5)
C7B H7BA 0.9300
C25B C24B 1.531(5)
C25B C2B 1.547(5)
C25B C23B 1.550(4)
C25B H25A 0.9800
C11A C13A 1.534(5)
C11A C12A 1.541(5)
C11A H11A 0.9800
C5A C6A 1.400(5)
C9B C8B 1.381(5)
C9B C10B 1.402(5)
C9B H9BA 0.9300
C27A C4A 1.523(5)
C27A H27A 0.9600
C27A H27B 0.9600
C27A H27C 0.9600
C22B C21B 1.532(5)
C22B C17B 1.532(5)
C22B H22A 0.9700
C22B H22B 0.9700
C24B C21B 1.523(5)
C24B H24A 0.9700
C24B H24B 0.9700
C3B C4B 1.524(5)
C3B C2B 1.553(5)
C3B H3BA 0.9700
C3B H3BB 0.9700
C26A C4A 1.521(5)
C26A H26A 0.9600
C26A H26B 0.9600
C26A H26C 0.9600
C18B C19B 1.529(5)
C18B C17B 1.551(4)
C18B H18A 0.9700
C18B H18B 0.9700
C21B C20B 1.537(5)
C21B H21A 0.9800
C3A C4A 1.523(5)
C3A C2A 1.556(5)
C3A H3AA 0.9700
C3A H3AB 0.9700
C2A C25A 1.546(5)
C22A C21A 1.525(5)
C22A H22C 0.9700
C22A H22D 0.9700
C25A C23A 1.527(5)
C25A C24A 1.537(5)
C25A H25B 0.9800
C5B C10B 1.405(5)
C10B C11B 1.518(5)
C19A C20A 1.524(5)
C19A C18A 1.524(5)
C19A C24A 1.537(5)
C19A H19A 0.9800
C14A C6A 1.521(5)
C14A C16A 1.531(5)
C14A C15A 1.535(5)
C14A H14B 0.9800
C7A C6A 1.395(5)
C7A H7AA 0.9300
C20A C21A 1.528(5)
C20A H20A 0.9700
C20A H20B 0.9700
C4B C27B 1.519(5)
C4B C26B 1.523(5)
C17B C2B 1.558(5)
C17B H17B 0.9800
C23B C19B 1.527(6)
C23B H23A 0.9700
C23B H23B 0.9700
C13B C11B 1.531(5)
C13B H13A 0.9600
C13B H13B 0.9600
C13B H13C 0.9600
C9A H9AA 0.9300
C21A C23A 1.531(5)
C21A H21B 0.9800
C8B H8BA 0.9300
C19B C20B 1.534(5)
C19B H19B 0.9800
C24A H24C 0.9700
C24A H24D 0.9700
C23A H23C 0.9700
C23A H23D 0.9700
C15B H15A 0.9600
C15B H15B 0.9600
C15B H15C 0.9600
C18A H18C 0.9700
C18A H18D 0.9700
C20B H20C 0.9700
C20B H20D 0.9700
C16B H16A 0.9600
C16B H16B 0.9600
C16B H16C 0.9600
C26B H26D 0.9600
C26B H26E 0.9600
C26B H26F 0.9600
C27B H27D 0.9600
C27B H27E 0.9600
C27B H27F 0.9600
C11B C12B 1.525(5)
C11B H11B 0.9800
C16A H16D 0.9600
C16A H16E 0.9600
C16A H16F 0.9600
C15A H15D 0.9600
C15A H15E 0.9600
C15A H15F 0.9600
C13A H13D 0.9600
C13A H13E 0.9600
C13A H13F 0.9600
C12B H12A 0.9600
C12B H12B 0.9600
C12B H12C 0.9600
C12A H12D 0.9600
C12A H12E 0.9600
C12A H12F 0.9600
C1S H1SA 0.9700
C1S H1SB 0.9700
Au1A Br1A 2.4129(4)
Au1B Br1B 2.4119(3)

loop_
_geom_torsion_atom_site_label_1
_geom_torsion_atom_site_label_2
_geom_torsion_atom_site_label_3
_geom_torsion_atom_site_label_4
_geom_torsion
C5B N1B C1B C2B 177.1(3)
C4B N1B C1B C2B -0.3(4)
C5B N1B C1B Au1B -1.7(5)
C4B N1B C1B Au1B -179.1(2)
C7B C6B C14B C15B -68.8(4)
C5B C6B C14B C15B 106.4(4)
C7B C6B C14B C16B 54.7(4)
C5B C6B C14B C16B -130.1(3)
C5A N1A C1A C2A 171.8(3)
C4A N1A C1A C2A -5.4(4)
C5A N1A C1A Au1A -6.5(4)
C4A N1A C1A Au1A 176.3(2)
C5B C6B C7B C8B -2.1(5)
C14B C6B C7B C8B 173.4(3)
C9A C10A C11A C13A 65.9(4)
C5A C10A C11A C13A -110.0(4)
C9A C10A C11A C12A -56.8(4)
C5A C10A C11A C12A 127.3(4)
C9A C10A C5A C6A -5.3(5)
C11A C10A C5A C6A 170.7(3)
C9A C10A C5A N1A 175.0(3)
C11A C10A C5A N1A -9.0(5)
C1A N1A C5A C6A -87.3(4)
C4A N1A C5A C6A 89.8(4)
C1A N1A C5A C10A 92.5(4)
C4A N1A C5A C10A -90.4(4)
C2B C25B C24B C21B 58.3(4)
C23B C25B C24B C21B -61.1(4)
C25B C24B C21B C22B -57.7(4)
C25B C24B C21B C20B 62.0(4)
C17B C22B C21B C24B 58.7(4)
C17B C22B C21B C20B -60.8(4)
N1A C1A C2A C25A 137.2(3)
Au1A C1A C2A C25A -44.7(4)
N1A C1A C2A C3A 17.5(4)
Au1A C1A C2A C3A -164.5(3)
N1A C1A C2A C17A -102.3(3)
Au1A C1A C2A C17A 75.7(4)
C4A C3A C2A C1A -23.1(4)
C4A C3A C2A C25A -146.9(3)
C4A C3A C2A C17A 93.2(3)
C18A C17A C2A C1A 171.9(3)
C22A C17A C2A C1A -69.7(4)
C18A C17A C2A C25A -62.0(3)
C22A C17A C2A C25A 56.4(4)
C18A C17A C2A C3A 60.1(4)
C22A C17A C2A C3A 178.5(3)
C18A C17A C22A C21A 59.7(4)
C2A C17A C22A C21A -60.2(4)
C1A N1A C4A C26A 111.2(3)
C5A N1A C4A C26A -66.0(4)
C1A N1A C4A C27A -127.7(3)
C5A N1A C4A C27A 55.1(4)
C1A N1A C4A C3A -9.5(4)
C5A N1A C4A C3A 173.3(3)
C2A C3A C4A N1A 19.9(3)
C2A C3A C4A C26A -98.8(3)
C2A C3A C4A C27A 137.2(3)
C1A C2A C25A C23A 64.7(4)
C3A C2A C25A C23A 179.3(3)
C17A C2A C25A C23A -56.7(4)
C1A C2A C25A C24A -175.9(3)
C3A C2A C25A C24A -61.2(4)
C17A C2A C25A C24A 62.7(3)
C7B C6B C5B C10B 6.5(5)
C14B C6B C5B C10B -168.7(3)
C7B C6B C5B N1B -170.7(3)
C14B C6B C5B N1B 14.0(5)
C1B N1B C5B C10B 95.4(4)
C4B N1B C5B C10B -87.3(4)
C1B N1B C5B C6B -87.2(4)
C4B N1B C5B C6B 90.1(4)
C8B C9B C10B C5B 0.3(5)
C8B C9B C10B C11B -174.7(3)
C6B C5B C10B C9B -5.7(5)
N1B C5B C10B C9B 171.7(3)
C6B C5B C10B C11B 169.1(3)
N1B C5B C10B C11B -13.6(5)
C9A C8A C7A C6A -1.9(5)
C18A C19A C20A C21A -60.5(4)
C24A C19A C20A C21A 59.7(4)
C1B N1B C4B C27B -131.4(3)
C5B N1B C4B C27B 51.0(4)
C1B N1B C4B C26B 106.7(4)
C5B N1B C4B C26B -70.9(4)
C1B N1B C4B C3B -13.6(4)
C5B N1B C4B C3B 168.9(3)
C2B C3B C4B C27B 139.4(3)
C2B C3B C4B N1B 21.4(4)
C2B C3B C4B C26B -95.5(3)
C21B C22B C17B C18B 60.1(4)
C21B C22B C17B C2B -59.7(4)
C19B C18B C17B C22B -61.2(4)
C19B C18B C17B C2B 60.1(4)
N1B C1B C2B C25B 132.1(3)
Au1B C1B C2B C25B -49.1(4)
N1B C1B C2B C3B 13.8(4)
Au1B C1B C2B C3B -167.5(2)
N1B C1B C2B C17B -107.4(3)
Au1B C1B C2B C17B 71.3(4)
C24B C25B C2B C1B 66.6(4)
C23B C25B C2B C1B -174.8(3)
C24B C25B C2B C3B 179.7(3)
C23B C25B C2B C3B -61.7(4)
C24B C25B C2B C17B -55.7(3)
C23B C25B C2B C17B 62.9(3)
C4B C3B C2B C1B -22.1(4)
C4B C3B C2B C25B -142.6(3)
C4B C3B C2B C17B 96.8(3)
C22B C17B C2B C1B -67.7(4)
C18B C17B C2B C1B 173.8(3)
C22B C17B C2B C25B 56.4(3)
C18B C17B C2B C25B -62.2(3)
C22B C17B C2B C3B 178.7(3)
C18B C17B C2B C3B 60.1(4)
C24B C25B C23B C19B 59.8(4)
C2B C25B C23B C19B -62.2(4)
C7A C8A C9A C10A 2.6(5)
C5A C10A C9A C8A 1.0(5)
C11A C10A C9A C8A -175.2(3)
C17A C22A C21A C20A -60.0(4)
C17A C22A C21A C23A 59.9(4)
C19A C20A C21A C22A 59.7(4)
C19A C20A C21A C23A -60.0(4)
C8A C7A C6A C5A -2.2(5)
C8A C7A C6A C14A 173.1(3)
C10A C5A C6A C7A 5.9(5)
N1A C5A C6A C7A -174.4(3)
C10A C5A C6A C14A -169.2(3)
N1A C5A C6A C14A 10.6(5)
C16A C14A C6A C7A 54.3(4)
C15A C14A C6A C7A -68.7(4)
C16A C14A C6A C5A -130.7(4)
C15A C14A C6A C5A 106.3(4)
C6B C7B C8B C9B -3.0(5)
C10B C9B C8B C7B 3.9(5)
C25B C23B C19B C18B 59.6(4)
C25B C23B C19B C20B -60.7(4)
C17B C18B C19B C23B -58.5(4)
C17B C18B C19B C20B 62.8(4)
C23A C25A C24A C19A 60.8(4)
C2A C25A C24A C19A -61.9(4)
C20A C19A C24A C25A -61.0(4)
C18A C19A C24A C25A 58.4(4)
C24A C25A C23A C21A -60.8(4)
C2A C25A C23A C21A 59.3(4)
C22A C21A C23A C25A -58.8(4)
C20A C21A C23A C25A 61.2(4)
C20A C19A C18A C17A 62.3(4)
C24A C19A C18A C17A -57.3(4)
C22A C17A C18A C19A -61.0(4)
C2A C17A C18A C19A 59.8(4)
C23B C19B C20B C21B 59.7(4)
C18B C19B C20B C21B -61.4(4)
C24B C21B C20B C19B -59.4(4)
C22B C21B C20B C19B 60.1(4)
C9B C10B C11B C12B -53.3(4)
C5B C10B C11B C12B 132.0(4)
C9B C10B C11B C13B 69.9(4)
C5B C10B C11B C13B -104.8(4)
N1A C1A Au1A Br1A -107(5)
C2A C1A Au1A Br1A 75(5)
N1B C1B Au1B Br1B 154(3)
C2B C1B Au1B Br1B -24(3)
